data_1571694
loop_
_publ_author_name
'Sui, Xianwei'
'Dang, Hang T.'
'Porey, Arka'
'Trevino, Ramon'
'Das, Arko'
'Fremin, Seth O.'
'Hughes, William B.'
'Thompson, William T.'
'Dhakal, Shree Krishna'
'Arman, Hadi D.'
'Larionov, Oleg V.'

_publ_section_title
;
 Acridine photocatalysis enables tricomponent direct decarboxylative amine
 construction.
;
_journal_issue 25
_journal_name_full 'Chemical science'
_journal_page_first 9582
_journal_page_last 9590
_journal_paper_doi 10.1039/d4sc02356k
_journal_volume 15
_journal_year 2024
_chemical_formula_moiety 'C21 H23 N O'
_chemical_formula_sum 'C21 H23 N O'
_chemical_formula_weight 305.40
_space_group_crystal_system monoclinic
_space_group_IT_number 14
_space_group_name_Hall '-P 2yn'
_space_group_name_H-M_alt 'P 1 21/n 1'
_atom_sites_solution_hydrogens geom
_atom_sites_solution_primary dual
_audit_creation_date 2023-11-07
_audit_creation_method
;
Olex2 1.5-ac5-024
(compiled 2022.04.12 svn.rca3783a0 for Rigaku Oxford Diffraction, GUI svn.r6498)
;
_audit_update_record
;
2024-03-14 deposited with the CCDC.	2024-05-21 downloaded from the CCDC.
;
_cell_angle_alpha 90
_cell_angle_beta 99.380(2)
_cell_angle_gamma 90
_cell_formula_units_Z 4
_cell_length_a 5.71447(11)
_cell_length_b 17.9506(3)
_cell_length_c 16.3618(3)
_cell_measurement_reflns_used 9444
_cell_measurement_temperature 100.00(10)
_cell_measurement_theta_max 75.7690
_cell_measurement_theta_min 3.6670
_cell_volume 1655.92(5)
_computing_cell_refinement 'CrysAlisPro 1.171.42.102a (Rigaku OD, 2023)'
_computing_data_collection 'CrysAlisPro 1.171.42.102a (Rigaku OD, 2023)'
_computing_data_reduction 'CrysAlisPro 1.171.42.102a (Rigaku OD, 2023)'
_computing_molecular_graphics 'Olex2 1.5-ac5-024 (Dolomanov et al., 2009)'
_computing_publication_material 'Olex2 1.5-ac5-024 (Dolomanov et al., 2009)'
_computing_structure_refinement 'SHELXL 2018/3 (Sheldrick, 2015)'
_computing_structure_solution 'SHELXT  (Sheldrick, 2015)'
_diffrn_ambient_environment N~2~
_diffrn_ambient_temperature 100.00(10)
_diffrn_detector 'Hybrid Pixel Array Detector'
_diffrn_detector_area_resol_mean 10.0000
_diffrn_detector_type HyPix
_diffrn_measured_fraction_theta_full 0.988
_diffrn_measured_fraction_theta_max 0.917
_diffrn_measurement_details
;
List of Runs (angles in degrees, time in seconds):

  # Type    Start    End  Width  t~exp~   \w     \q     \k     \f   Frames
#--------------------------------------------------------------------------
  1  \w     34.00 101.00   0.50    1.04    --  106.92 -77.00 -60.00  134
  2  \w     34.00  71.00   0.50    1.04    --  106.92 -61.00 -60.00   74
  3  \w     34.00 101.00   0.50    1.04    --  106.92 -77.00  30.00  134
  4  \w     34.00  71.00   0.50    1.04    --  106.92 -61.00  60.00   74
  5  \w     34.00  71.00   0.50    1.04    --  106.92 -61.00 120.00   74
  6  \w    -26.00  49.00   0.50    0.26    --   46.89 -43.00  59.00  150
  7  \w     32.00  95.00   0.50    0.26    --   46.89  37.00 -60.00  126
  8  \w     92.00 178.00   0.50    1.04    --  106.92  43.00-149.00  172
  9  \w     33.00 120.00   0.50    0.26    --   46.89  43.00-149.00  174
 10  \w    -51.00 -19.00   0.50    1.04    --  -91.75  45.00-180.00   64
 11  \w    -51.00 -19.00   0.50    1.04    --  -91.75  45.00 -60.00   64
 12  \w    -49.00 -18.00   0.50    1.04    --  -91.75  43.00-149.00   62
 13  \w    -49.00  27.00   0.50    0.26    --  -46.89  43.00-149.00  152
 14  \w    -51.00 -19.00   0.50    1.04    --  -91.75  45.00  30.00   64
 15  \w    -71.00 -19.00   0.50    1.04    --  -91.75  61.00  30.00  104
 16  \w    -51.00 -19.00   0.50    1.04    --  -91.75  45.00 150.00   64
 17  \w   -164.00 -76.00   0.50    1.04    --  -91.75 -43.00  59.00  176
 18  \w   -164.00-101.00   0.50    1.04    --  -91.75 -77.00 120.00  126
 19  \w   -164.00-101.00   0.50    1.04    --  -91.75 -77.00 150.00  126
 20  \w   -119.00 -32.00   0.50    0.26    --  -46.89 -43.00  59.00  174
 21  \w   -164.00 -91.00   0.50    1.04    --  -91.75 -61.00   0.00  146
 22  \w   -164.00-101.00   0.50    1.04    --  -91.75 -77.00-180.00  126
 23  \w    -85.00 -13.00   0.50    0.26    --  -46.89 125.00 -90.00  144
;
_diffrn_measurement_device 'four-circle diffractometer'
_diffrn_measurement_device_type 'XtaLAB Synergy, Dualflex, HyPix'
_diffrn_measurement_method '\w scans'
_diffrn_orient_matrix_type 'CrysAlisPro convention (1999,Acta A55,543-557)'
_diffrn_orient_matrix_UB_11 0.0823881000
_diffrn_orient_matrix_UB_12 0.0765273000
_diffrn_orient_matrix_UB_13 0.0363804000
_diffrn_orient_matrix_UB_21 -0.2434548000
_diffrn_orient_matrix_UB_22 0.0333977000
_diffrn_orient_matrix_UB_23 -0.0358722000
_diffrn_orient_matrix_UB_31 -0.0927028000
_diffrn_orient_matrix_UB_32 -0.0196948000
_diffrn_orient_matrix_UB_33 0.0806554000
_diffrn_radiation_monochromator mirror
_diffrn_radiation_probe x-ray
_diffrn_radiation_type 'Cu K\a'
_diffrn_radiation_wavelength 1.54184
_diffrn_reflns_av_R_equivalents 0.0386
_diffrn_reflns_av_unetI/netI 0.0309
_diffrn_reflns_Laue_measured_fraction_full 0.988
_diffrn_reflns_Laue_measured_fraction_max 0.917
_diffrn_reflns_limit_h_max 6
_diffrn_reflns_limit_h_min -7
_diffrn_reflns_limit_k_max 22
_diffrn_reflns_limit_k_min -21
_diffrn_reflns_limit_l_max 20
_diffrn_reflns_limit_l_min -16
_diffrn_reflns_number 15461
_diffrn_reflns_point_group_measured_fraction_full 0.988
_diffrn_reflns_point_group_measured_fraction_max 0.917
_diffrn_reflns_theta_full 67.684
_diffrn_reflns_theta_max 76.736
_diffrn_reflns_theta_min 3.682
_diffrn_source 'micro-focus sealed X-ray tube'
_diffrn_source_type 'PhotonJet (Cu) X-ray Source'
_exptl_absorpt_coefficient_mu 0.575
_exptl_absorpt_correction_T_max 1.000
_exptl_absorpt_correction_T_min 0.536
_exptl_absorpt_correction_type gaussian
_exptl_absorpt_process_details
;
CrysAlisPro 1.171.42.102a (Rigaku Oxford Diffraction, 2023)
Numerical absorption correction based on gaussian integration over
a multifaceted crystal model
Empirical absorption correction using spherical harmonics,
implemented in SCALE3 ABSPACK scaling algorithm.
;
_exptl_crystal_colour 'clear colourless'
_exptl_crystal_colour_lustre clear
_exptl_crystal_colour_primary colourless
_exptl_crystal_density_diffrn 1.225
_exptl_crystal_description plate
_exptl_crystal_F_000 656
_exptl_crystal_size_max 0.182
_exptl_crystal_size_mid 0.126
_exptl_crystal_size_min 0.071
_refine_diff_density_max 0.474
_refine_diff_density_min -0.570
_refine_diff_density_rms 0.043
_refine_ls_extinction_method none
_refine_ls_goodness_of_fit_ref 1.051
_refine_ls_hydrogen_treatment constr
_refine_ls_matrix_type full
_refine_ls_number_parameters 208
_refine_ls_number_reflns 3206
_refine_ls_number_restraints 0
_refine_ls_restrained_S_all 1.051
_refine_ls_R_factor_all 0.0472
_refine_ls_R_factor_gt 0.0409
_refine_ls_shift/su_max 0.001
_refine_ls_shift/su_mean 0.000
_refine_ls_structure_factor_coef Fsqd
_refine_ls_weighting_details 'w=1/[\s^2^(Fo^2^)+(0.0450P)^2^+0.6768P] where P=(Fo^2^+2Fc^2^)/3'
_refine_ls_weighting_scheme calc
_refine_ls_wR_factor_gt 0.1009
_refine_ls_wR_factor_ref 0.1053
_reflns_Friedel_coverage 0.000
_reflns_number_gt 2778
_reflns_number_total 3206
_reflns_threshold_expression 'I > 2\s(I)'
_cod_data_source_file d4sc02356k2.cif
_cod_data_source_block hpd805_auto
_cod_depositor_comments 'Adding full bibliography for 1571691--1571695.cif.'
_cod_original_cell_volume 1655.93(6)
_cod_database_code 1571694
_shelx_shelxl_version_number 2018/3
_chemical_oxdiff_formula 'C H N O'
_chemical_oxdiff_usercomment 'MCR 3'
_shelx_space_group_comment
;
The symmetry employed for this shelxl refinement is uniquely defined
by the following loop, which should always be used as a source of
symmetry information in preference to the above space-group names.
They are only intended as comments.
;
_shelx_estimated_absorpt_t_max 0.960
_shelx_estimated_absorpt_t_min 0.903
_olex2_refinement_description
;
1. Fixed Uiso
 At 1.2 times of:
  All C(H) groups, All C(H,H) groups, All N(H) groups
2.a Ternary CH refined with riding coordinates:
 C1(H1A), C16(H16)
2.b Secondary CH2 refined with riding coordinates:
 C17(H17A,H17B), C21(H21A,H21B), C20(H20A,H20B), C19(H19A,H19B), C18(H18A,H18B)
2.c Aromatic/amide H refined with riding coordinates:
 N1(H1), C3(H3), C11(H11), C14(H14), C13(H13), C5(H5), C15(H15), C12(H12),
 C6(H6), C8(H8), C7(H7)
;
_olex2_exptl_crystal_mounting_method 'nylon loop'
_olex2_submission_special_instructions 'No special instructions were received'
_oxdiff_exptl_absorpt_empirical_details
;
Empirical correction (ABSPACK) includes:
- Absorption correction using spherical harmonics
- Frame scaling
- Detector area scaling
- B-factor correction
;
_oxdiff_exptl_absorpt_empirical_full_max 1.630
_oxdiff_exptl_absorpt_empirical_full_min 0.639

loop_
_space_group_symop_operation_xyz
'x, y, z'
'-x+1/2, y+1/2, -z+1/2'
'-x, -y, -z'
'x-1/2, -y-1/2, z-1/2'

loop_
_atom_site_label
_atom_site_type_symbol
_atom_site_fract_x
_atom_site_fract_y
_atom_site_fract_z
_atom_site_U_iso_or_equiv
_atom_site_adp_type
_atom_site_occupancy
_atom_site_site_symmetry_order
_atom_site_calc_flag
_atom_site_refinement_flags_posn
_atom_site_refinement_flags_adp
_atom_site_refinement_flags_occupancy
_atom_site_disorder_assembly
_atom_site_disorder_group
O1 O 0.81309(16) 0.68538(5) 0.38984(6) 0.0234(2) Uani 1 1 d . . . . .
N1 N 0.6470(2) 0.76980(6) 0.51811(7) 0.0233(3) Uani 1 1 d . . . . .
H1 H 0.766851 0.789714 0.551584 0.028 Uiso 1 1 calc R U . . .
C10 C 0.4811(2) 0.81674(7) 0.47175(8) 0.0215(3) Uani 1 1 d . . . . .
C2 C 0.6206(2) 0.66252(7) 0.42525(8) 0.0214(3) Uani 1 1 d . . . . .
C9 C 0.7664(2) 0.66300(7) 0.30824(8) 0.0225(3) Uani 1 1 d . . . . .
C3 C 0.4613(2) 0.62571(7) 0.37018(8) 0.0239(3) Uani 1 1 d . . . . .
H3 H 0.316873 0.604262 0.380416 0.029 Uiso 1 1 calc R U . . .
C11 C 0.2519(2) 0.79316(7) 0.43964(8) 0.0234(3) Uani 1 1 d . . . . .
H11 H 0.207278 0.742866 0.446559 0.028 Uiso 1 1 calc R U . . .
C4 C 0.5507(2) 0.62489(7) 0.29277(8) 0.0233(3) Uani 1 1 d . . . . .
C1 C 0.6282(2) 0.68848(7) 0.51287(8) 0.0217(3) Uani 1 1 d . . . . .
H1A H 0.475707 0.673655 0.530831 0.026 Uiso 1 1 calc R U . . .
C14 C 0.3771(3) 0.94020(8) 0.41852(9) 0.0266(3) Uani 1 1 d . . . . .
H14 H 0.420745 0.990546 0.411301 0.032 Uiso 1 1 calc R U . . .
C13 C 0.1487(3) 0.91659(8) 0.38697(9) 0.0277(3) Uani 1 1 d . . . . .
H13 H 0.035759 0.950401 0.358618 0.033 Uiso 1 1 calc R U . . .
C5 C 0.4730(3) 0.59872(8) 0.21209(9) 0.0273(3) Uani 1 1 d . . . . .
H5 H 0.327001 0.572675 0.198807 0.033 Uiso 1 1 calc R U . . .
C16 C 0.8330(2) 0.65384(7) 0.57408(8) 0.0232(3) Uani 1 1 d . . . . .
H16 H 0.985582 0.672460 0.559257 0.028 Uiso 1 1 calc R U . . .
C15 C 0.5417(2) 0.89130(7) 0.46034(8) 0.0241(3) Uani 1 1 d . . . . .
H15 H 0.697168 0.908359 0.481507 0.029 Uiso 1 1 calc R U . . .
C12 C 0.0886(2) 0.84286(8) 0.39757(9) 0.0260(3) Uani 1 1 d . . . . .
H12 H -0.066659 0.826021 0.375764 0.031 Uiso 1 1 calc R U . . .
C6 C 0.6138(3) 0.61170(8) 0.15235(9) 0.0297(3) Uani 1 1 d . . . . .
H6 H 0.563680 0.593896 0.097619 0.036 Uiso 1 1 calc R U . . .
C17 C 0.8226(3) 0.67802(8) 0.66359(8) 0.0265(3) Uani 1 1 d . . . . .
H17A H 0.835036 0.732956 0.667556 0.032 Uiso 1 1 calc R U . . .
H17B H 0.667757 0.663264 0.678262 0.032 Uiso 1 1 calc R U . . .
C8 C 0.9092(2) 0.67690(8) 0.24980(9) 0.0275(3) Uani 1 1 d . . . . .
H8 H 1.054886 0.703126 0.262967 0.033 Uiso 1 1 calc R U . . .
C21 C 0.8329(3) 0.56885(8) 0.56765(9) 0.0267(3) Uani 1 1 d . . . . .
H21A H 0.679562 0.549255 0.579096 0.032 Uiso 1 1 calc R U . . .
H21B H 0.849749 0.554158 0.510575 0.032 Uiso 1 1 calc R U . . .
C7 C 0.8282(3) 0.65047(9) 0.17074(9) 0.0306(3) Uani 1 1 d . . . . .
H7 H 0.920099 0.658819 0.128168 0.037 Uiso 1 1 calc R U . . .
C20 C 1.0352(3) 0.53472(8) 0.62885(9) 0.0305(3) Uani 1 1 d . . . . .
H20A H 1.026874 0.479728 0.624741 0.037 Uiso 1 1 calc R U . . .
H20B H 1.189000 0.550810 0.614369 0.037 Uiso 1 1 calc R U . . .
C19 C 1.0214(3) 0.55824(8) 0.71719(9) 0.0321(3) Uani 1 1 d . . . . .
H19A H 1.158524 0.537464 0.755134 0.039 Uiso 1 1 calc R U . . .
H19B H 0.874751 0.537964 0.733603 0.039 Uiso 1 1 calc R U . . .
C18 C 1.0217(3) 0.64295(8) 0.72495(9) 0.0308(3) Uani 1 1 d . . . . .
H18A H 1.002356 0.656862 0.782021 0.037 Uiso 1 1 calc R U . . .
H18B H 1.176095 0.662669 0.714730 0.037 Uiso 1 1 calc R U . . .

loop_
_atom_site_aniso_label
_atom_site_aniso_U_11
_atom_site_aniso_U_22
_atom_site_aniso_U_33
_atom_site_aniso_U_23
_atom_site_aniso_U_13
_atom_site_aniso_U_12
O1 0.0244(5) 0.0265(5) 0.0191(5) -0.0011(4) 0.0029(4) -0.0041(4)
N1 0.0259(6) 0.0203(6) 0.0218(6) -0.0015(4) -0.0019(4) -0.0002(4)
C10 0.0262(6) 0.0220(6) 0.0167(6) -0.0017(5) 0.0045(5) 0.0021(5)
C2 0.0239(6) 0.0185(6) 0.0219(6) 0.0029(5) 0.0037(5) 0.0013(5)
C9 0.0263(6) 0.0210(6) 0.0189(6) -0.0005(5) 0.0002(5) 0.0021(5)
C3 0.0249(6) 0.0206(6) 0.0256(7) 0.0000(5) 0.0026(5) -0.0011(5)
C11 0.0275(7) 0.0204(6) 0.0223(7) -0.0001(5) 0.0040(5) 0.0003(5)
C4 0.0257(6) 0.0187(6) 0.0242(7) -0.0002(5) 0.0003(5) 0.0024(5)
C1 0.0241(6) 0.0197(6) 0.0213(7) 0.0001(5) 0.0035(5) 0.0001(5)
C14 0.0353(7) 0.0199(6) 0.0242(7) -0.0001(5) 0.0035(6) 0.0001(5)
C13 0.0314(7) 0.0248(7) 0.0258(7) 0.0025(6) 0.0014(6) 0.0045(5)
C5 0.0298(7) 0.0246(7) 0.0257(7) -0.0047(6) -0.0010(6) 0.0022(5)
C16 0.0248(6) 0.0231(7) 0.0210(7) 0.0013(5) 0.0017(5) 0.0003(5)
C15 0.0272(7) 0.0240(7) 0.0208(6) -0.0033(5) 0.0029(5) -0.0020(5)
C12 0.0244(6) 0.0270(7) 0.0260(7) 0.0001(6) 0.0020(5) 0.0004(5)
C6 0.0377(8) 0.0292(7) 0.0204(7) -0.0036(6) -0.0006(6) 0.0078(6)
C17 0.0330(7) 0.0246(7) 0.0214(7) 0.0003(5) 0.0027(5) 0.0019(5)
C8 0.0283(7) 0.0292(7) 0.0249(7) 0.0026(6) 0.0039(5) 0.0006(5)
C21 0.0327(7) 0.0240(7) 0.0228(7) -0.0001(5) 0.0029(6) 0.0042(5)
C7 0.0364(8) 0.0338(8) 0.0226(7) 0.0039(6) 0.0077(6) 0.0064(6)
C20 0.0347(8) 0.0257(7) 0.0302(8) 0.0032(6) 0.0027(6) 0.0061(6)
C19 0.0371(8) 0.0317(8) 0.0259(7) 0.0063(6) 0.0002(6) 0.0056(6)
C18 0.0371(8) 0.0318(8) 0.0219(7) 0.0011(6) -0.0003(6) 0.0011(6)

loop_
_atom_type_symbol
_atom_type_description
_atom_type_scat_dispersion_real
_atom_type_scat_dispersion_imag
_atom_type_scat_source
C C 0.0181 0.0091 'International Tables Vol C Tables 4.2.6.8 and 6.1.1.4'
H H 0.0000 0.0000 'International Tables Vol C Tables 4.2.6.8 and 6.1.1.4'
N N 0.0311 0.0180 'International Tables Vol C Tables 4.2.6.8 and 6.1.1.4'
O O 0.0492 0.0322 'International Tables Vol C Tables 4.2.6.8 and 6.1.1.4'

loop_
_exptl_crystal_face_index_h
_exptl_crystal_face_index_k
_exptl_crystal_face_index_l
_exptl_crystal_face_perp_dist
-3 7 -1 0.0955
0 5 -9 0.0519
3 -5 -2 0.0754
0 -5 9 0.0335
0 4 10 0.0252
2 9 -1 0.0661
0 -4 -10 0.0438
-2 -9 2 0.0524

loop_
_geom_angle_atom_site_label_1
_geom_angle_atom_site_label_2
_geom_angle_atom_site_label_3
_geom_angle
_geom_angle_site_symmetry_1
_geom_angle_site_symmetry_3
_geom_angle_publ_flag
C9 O1 C2 106.09(10) . . ?
C10 N1 C1 122.17(10) . . ?
N1 C10 C15 119.16(12) . . ?
C11 C10 N1 122.29(12) . . ?
C11 C10 C15 118.47(12) . . ?
O1 C2 C1 113.95(11) . . ?
C3 C2 O1 111.22(12) . . ?
C3 C2 C1 134.66(13) . . ?
O1 C9 C4 110.13(12) . . ?
C8 C9 O1 125.23(12) . . ?
C8 C9 C4 124.63(13) . . ?
C2 C3 C4 107.18(12) . . ?
C12 C11 C10 120.35(13) . . ?
C9 C4 C3 105.35(11) . . ?
C9 C4 C5 117.99(13) . . ?
C5 C4 C3 136.62(13) . . ?
N1 C1 C2 110.83(11) . . ?
N1 C1 C16 108.85(10) . . ?
C2 C1 C16 113.32(11) . . ?
C15 C14 C13 120.81(13) . . ?
C12 C13 C14 118.82(13) . . ?
C6 C5 C4 118.48(13) . . ?
C17 C16 C1 111.21(11) . . ?
C21 C16 C1 111.47(11) . . ?
C21 C16 C17 110.34(11) . . ?
C14 C15 C10 120.55(12) . . ?
C13 C12 C11 121.00(13) . . ?
C5 C6 C7 121.47(13) . . ?
C18 C17 C16 111.72(12) . . ?
C9 C8 C7 116.16(13) . . ?
C20 C21 C16 111.28(11) . . ?
C8 C7 C6 121.27(14) . . ?
C19 C20 C21 111.14(12) . . ?
C20 C19 C18 110.88(12) . . ?
C17 C18 C19 111.47(12) . . ?

loop_
_geom_bond_atom_site_label_1
_geom_bond_atom_site_label_2
_geom_bond_distance
_geom_bond_site_symmetry_2
_geom_bond_publ_flag
O1 C2 1.3860(16) . ?
O1 C9 1.3781(16) . ?
N1 C10 1.3967(17) . ?
N1 C1 1.4650(17) . ?
C10 C11 1.3948(18) . ?
C10 C15 1.4025(19) . ?
C2 C3 1.3454(18) . ?
C2 C1 1.5014(18) . ?
C9 C4 1.3962(19) . ?
C9 C8 1.377(2) . ?
C3 C4 1.441(2) . ?
C11 C12 1.3898(19) . ?
C4 C5 1.4034(19) . ?
C1 C16 1.5418(17) . ?
C14 C13 1.389(2) . ?
C14 C15 1.3835(19) . ?
C13 C12 1.385(2) . ?
C5 C6 1.383(2) . ?
C16 C17 1.5378(19) . ?
C16 C21 1.5293(19) . ?
C6 C7 1.399(2) . ?
C17 C18 1.5251(19) . ?
C8 C7 1.385(2) . ?
C21 C20 1.5288(18) . ?
C20 C19 1.520(2) . ?
C19 C18 1.526(2) . ?

loop_
_exptl_oxdiff_crystal_face_indexfrac_h
_exptl_oxdiff_crystal_face_indexfrac_k
_exptl_oxdiff_crystal_face_indexfrac_l
_exptl_oxdiff_crystal_face_x
_exptl_oxdiff_crystal_face_y
_exptl_oxdiff_crystal_face_z
-2.9085 6.7028 -1.0895 0.2337 0.9710 0.0497
0.4219 5.3069 -9.4444 0.0973 0.4133 -0.9054
3.2967 -5.2745 -2.3173 -0.2163 -0.8956 -0.3886
-0.3684 -5.3880 9.3998 -0.1007 -0.4275 0.8984
-0.2335 4.1333 9.8811 0.6566 -0.1596 0.7372
2.2736 9.2090 -1.1978 0.8485 -0.2030 -0.4888
0.3243 -3.8072 -10.0094 -0.6288 0.1530 -0.7624
-2.3429 -8.9368 2.2970 -0.7934 0.1895 0.5785
